data_1575533
loop_
_publ_author_name
'Chen, Jingwen'
'Wu, Xueqian'
'Zhang, Minghui'
'Teat, Simon J.'
'Xu, Guozhong'
'Li, Jingbai'
'Hei, Xiuze'
'Li, Jing'

_publ_section_title
;
 Rigid cationic ligands enable high-efficiency NIR-II photoluminescence in
 copper(i) iodide hybrid semiconductors.
;
_journal_issue 37
_journal_name_full 'Chemical science'
_journal_page_first 17417
_journal_page_last 17425
_journal_paper_doi 10.1039/d5sc04588f
_journal_volume 16
_journal_year 2025
_chemical_formula_sum 'C24 H20 Cu2 I4 N6 S2'
_chemical_formula_weight 1091.26
_space_group_crystal_system triclinic
_space_group_IT_number 2
_space_group_name_Hall '-P 1'
_space_group_name_H-M_alt 'P -1'
_atom_sites_solution_hydrogens geom
_atom_sites_solution_primary 'Dual space'
_atom_sites_solution_secondary difmap
_audit_creation_method SHELXL-2018/3
_audit_update_record
;
2025-02-13 deposited with the CCDC.	2025-08-25 downloaded from the CCDC.
;
_cell_angle_alpha 69.699(2)
_cell_angle_beta 76.730(2)
_cell_angle_gamma 67.715(2)
_cell_formula_units_Z 1
_cell_length_a 8.2427(5)
_cell_length_b 10.1306(6)
_cell_length_c 10.3673(6)
_cell_measurement_reflns_used 9876
_cell_measurement_temperature 100(2)
_cell_measurement_theta_max 34.1394
_cell_measurement_theta_min 2.6806
_cell_volume 746.48(8)
_computing_cell_refinement 'Bruker SAINT v8.40a'
_computing_data_collection 'Bruker APEX 3'
_computing_data_reduction 'Bruker SAINT v8.40a'
_computing_molecular_graphics 'Bruker SHELXTL'
_computing_publication_material 'Bruker SHELXTL & local programs'
_computing_structure_refinement 'SHELXL-2018/3 (Sheldrick, 2018)'
_computing_structure_solution 'SHELXT 2014/5 (Sheldrick, 2014)'
_diffrn_ambient_temperature 100(2)
_diffrn_detector_area_resol_mean 7.39
_diffrn_measured_fraction_theta_full 0.999
_diffrn_measured_fraction_theta_max 0.998
_diffrn_measurement_device_type 'Bruker D8 with PHOTONII detector'
_diffrn_measurement_method '\w/\q shutterless scans'
_diffrn_radiation_type synchrotron
_diffrn_radiation_wavelength 0.7288
_diffrn_reflns_av_R_equivalents 0.0332
_diffrn_reflns_av_unetI/netI 0.0236
_diffrn_reflns_Laue_measured_fraction_full 0.999
_diffrn_reflns_Laue_measured_fraction_max 0.998
_diffrn_reflns_limit_h_max 12
_diffrn_reflns_limit_h_min -12
_diffrn_reflns_limit_k_max 15
_diffrn_reflns_limit_k_min -15
_diffrn_reflns_limit_l_max 15
_diffrn_reflns_limit_l_min -15
_diffrn_reflns_number 30396
_diffrn_reflns_point_group_measured_fraction_full 0.999
_diffrn_reflns_point_group_measured_fraction_max 0.998
_diffrn_reflns_theta_full 25.930
_diffrn_reflns_theta_max 34.140
_diffrn_reflns_theta_min 2.162
_diffrn_source 'Advanced Light Source beamline 12.2.1'
_exptl_absorpt_coefficient_mu 6.071
_exptl_absorpt_correction_T_max 0.942
_exptl_absorpt_correction_T_min 0.871
_exptl_absorpt_correction_type multi-scan
_exptl_absorpt_process_details 'SADABS 2016/2 Bruker AXS Madison WI USA'
_exptl_crystal_colour Black
_exptl_crystal_density_diffrn 2.427
_exptl_crystal_description Plate
_exptl_crystal_F_000 508
_exptl_crystal_size_max 0.050
_exptl_crystal_size_mid 0.015
_exptl_crystal_size_min 0.010
_refine_diff_density_max 0.646
_refine_diff_density_min -0.861
_refine_diff_density_rms 0.121
_refine_ls_extinction_method none
_refine_ls_goodness_of_fit_ref 1.037
_refine_ls_hydrogen_treatment constr
_refine_ls_matrix_type full
_refine_ls_number_parameters 173
_refine_ls_number_reflns 5693
_refine_ls_number_restraints 0
_refine_ls_restrained_S_all 1.037
_refine_ls_R_factor_all 0.0214
_refine_ls_R_factor_gt 0.0179
_refine_ls_shift/su_max 0.001
_refine_ls_shift/su_mean 0.000
_refine_ls_structure_factor_coef Fsqd
_refine_ls_weighting_details 'w=1/[\s^2^(Fo^2^)+(0.0190P)^2^+0.3776P] where P=(Fo^2^+2Fc^2^)/3'
_refine_ls_weighting_scheme calc
_refine_ls_wR_factor_gt 0.0416
_refine_ls_wR_factor_ref 0.0433
_reflns_Friedel_coverage 0.000
_reflns_number_gt 5142
_reflns_number_total 5693
_reflns_threshold_expression 'I > 2\s(I)'
_cod_data_source_file d5sc04588f2.cif
_cod_data_source_block xzh4-22e_a
_cod_depositor_comments 'Adding full bibliography for 1575532--1575535.cif.'
_cod_database_code 1575533
_shelx_shelxl_version_number 2018/3
_shelx_space_group_comment
;
The symmetry employed for this shelxl refinement is uniquely defined
by the following loop, which should always be used as a source of
symmetry information in preference to the above space-group names.
They are only intended as comments.
;
_shelx_estimated_absorpt_t_min 0.751
_shelx_estimated_absorpt_t_max 0.942

loop_
_space_group_symop_operation_xyz
'x, y, z'
'-x, -y, -z'

loop_
_atom_site_label
_atom_site_type_symbol
_atom_site_fract_x
_atom_site_fract_y
_atom_site_fract_z
_atom_site_U_iso_or_equiv
_atom_site_adp_type
_atom_site_occupancy
_atom_site_site_symmetry_order
_atom_site_calc_flag
_atom_site_refinement_flags_posn
_atom_site_refinement_flags_adp
_atom_site_refinement_flags_occupancy
_atom_site_disorder_assembly
_atom_site_disorder_group
Cu1 Cu 0.95343(3) 0.01942(2) 0.62422(2) 0.01245(4) Uani 1 1 d . . . . .
I1 I 0.71579(2) 0.04312(2) 0.48248(2) 0.01192(3) Uani 1 1 d . . . . .
I2 I 0.92359(2) -0.16023(2) 0.87546(2) 0.01498(3) Uani 1 1 d . . . . .
N1 N 0.89580(18) 0.22286(15) 0.65790(14) 0.0125(2) Uani 1 1 d . . . . .
S1 S 0.94460(6) 0.22658(4) 0.79962(4) 0.01423(7) Uani 1 1 d . . . . .
N2 N 0.8884(2) 0.40517(16) 0.77118(15) 0.0157(3) Uani 1 1 d . . . . .
C1 C 0.8328(2) 0.36509(17) 0.57998(17) 0.0121(3) Uani 1 1 d . . . . .
C2 C 0.7761(2) 0.41364(17) 0.44743(17) 0.0128(3) Uani 1 1 d . . . . .
H2A H 0.779472 0.344336 0.403482 0.015 Uiso 1 1 calc R U . . .
C3 C 0.7156(2) 0.56477(17) 0.38424(17) 0.0128(3) Uani 1 1 d . . . . .
C4 C 0.7152(2) 0.66877(18) 0.44991(18) 0.0145(3) Uani 1 1 d . . . . .
H4A H 0.673586 0.772315 0.403429 0.017 Uiso 1 1 calc R U . . .
C5 C 0.7722(2) 0.62421(18) 0.57623(18) 0.0150(3) Uani 1 1 d . . . . .
H5A H 0.772895 0.694848 0.616808 0.018 Uiso 1 1 calc R U . . .
C6 C 0.8303(2) 0.46962(18) 0.64562(17) 0.0132(3) Uani 1 1 d . . . . .
C7 C 0.6528(2) 0.62115(18) 0.24689(17) 0.0131(3) Uani 1 1 d . . . . .
C8 C 0.5195(2) 0.75825(18) 0.20720(17) 0.0150(3) Uani 1 1 d . . . . .
H8A H 0.468676 0.817925 0.268852 0.018 Uiso 1 1 calc R U . . .
C9 C 0.4620(2) 0.80661(19) 0.07918(18) 0.0161(3) Uani 1 1 d . . . . .
H9A H 0.371193 0.899705 0.053313 0.019 Uiso 1 1 calc R U . . .
N3 N 0.53225(19) 0.72408(17) -0.01056(15) 0.0157(3) Uani 1 1 d . . . . .
C10 C 0.6643(2) 0.59356(19) 0.02308(18) 0.0170(3) Uani 1 1 d . . . . .
H10A H 0.715999 0.538289 -0.042185 0.020 Uiso 1 1 calc R U . . .
C11 C 0.7250(2) 0.53935(19) 0.15040(18) 0.0163(3) Uani 1 1 d . . . . .
H11A H 0.816277 0.446076 0.173247 0.020 Uiso 1 1 calc R U . . .
C12 C 0.4723(3) 0.7842(2) -0.14920(19) 0.0226(4) Uani 1 1 d . . . . .
H12A H 0.345574 0.839704 -0.142358 0.034 Uiso 1 1 calc R U . . .
H12B H 0.494774 0.701977 -0.187166 0.034 Uiso 1 1 calc R U . . .
H12C H 0.536664 0.850963 -0.210268 0.034 Uiso 1 1 calc R U . . .

loop_
_atom_site_aniso_label
_atom_site_aniso_U_11
_atom_site_aniso_U_22
_atom_site_aniso_U_33
_atom_site_aniso_U_23
_atom_site_aniso_U_13
_atom_site_aniso_U_12
Cu1 0.01325(9) 0.01217(9) 0.01198(9) -0.00396(7) -0.00170(7) -0.00365(7)
I1 0.01002(5) 0.01260(5) 0.01418(5) -0.00499(3) -0.00181(3) -0.00356(3)
I2 0.01728(5) 0.01182(5) 0.01165(5) -0.00109(3) -0.00089(4) -0.00279(4)
N1 0.0141(6) 0.0110(6) 0.0122(6) -0.0033(5) -0.0012(5) -0.0041(5)
S1 0.01840(18) 0.01250(16) 0.01223(16) -0.00376(13) -0.00325(14) -0.00449(14)
N2 0.0203(7) 0.0135(6) 0.0155(6) -0.0056(5) -0.0031(5) -0.0059(5)
C1 0.0117(6) 0.0105(6) 0.0137(7) -0.0040(5) -0.0005(5) -0.0032(5)
C2 0.0141(7) 0.0106(6) 0.0132(7) -0.0035(5) -0.0030(5) -0.0027(5)
C3 0.0125(6) 0.0111(6) 0.0140(7) -0.0043(5) 0.0002(5) -0.0034(5)
C4 0.0146(7) 0.0103(6) 0.0173(7) -0.0043(5) -0.0007(6) -0.0030(5)
C5 0.0157(7) 0.0118(7) 0.0179(7) -0.0064(6) -0.0003(6) -0.0041(6)
C6 0.0144(7) 0.0118(6) 0.0140(7) -0.0045(5) -0.0001(5) -0.0051(5)
C7 0.0137(7) 0.0116(6) 0.0133(7) -0.0026(5) -0.0009(5) -0.0046(5)
C8 0.0136(7) 0.0129(7) 0.0148(7) -0.0040(6) -0.0007(5) -0.0011(5)
C9 0.0137(7) 0.0143(7) 0.0155(7) -0.0036(6) 0.0002(6) -0.0014(6)
N3 0.0149(6) 0.0169(6) 0.0133(6) -0.0035(5) -0.0012(5) -0.0041(5)
C10 0.0181(8) 0.0153(7) 0.0162(7) -0.0059(6) -0.0010(6) -0.0033(6)
C11 0.0177(7) 0.0124(7) 0.0153(7) -0.0041(6) -0.0015(6) -0.0013(6)
C12 0.0235(9) 0.0278(9) 0.0141(8) -0.0033(7) -0.0058(7) -0.0060(7)

loop_
_atom_type_symbol
_atom_type_description
_atom_type_scat_dispersion_real
_atom_type_scat_dispersion_imag
_atom_type_scat_source
C C 0.0034 0.0017 'XDISP Program in WinGX S.Brennan & P.L.Cowan Rev.Sci.Instrum.63,850 1992'
H H 0.0000 0.0000 'XDISP Program in WinGX S.Brennan & P.L.Cowan Rev.Sci.Instrum.63,850 1992'
N N 0.0065 0.0035 'XDISP Program in WinGX S.Brennan & P.L.Cowan Rev.Sci.Instrum.63,850 1992'
S S 0.1300 0.1309 'XDISP Program in WinGX S.Brennan & P.L.Cowan Rev.Sci.Instrum.63,850 1992'
Cu Cu 0.3203 1.3289 'XDISP Program in WinGX S.Brennan & P.L.Cowan Rev.Sci.Instrum.63,850 1992'
I I -0.3993 1.9038 'XDISP Program in WinGX S.Brennan & P.L.Cowan Rev.Sci.Instrum.63,850 1992'

loop_
_geom_angle_atom_site_label_1
_geom_angle_atom_site_label_2
_geom_angle_atom_site_label_3
_geom_angle
_geom_angle_site_symmetry_1
_geom_angle_site_symmetry_3
_geom_angle_publ_flag
N1 Cu1 I1 108.19(4) . . ?
N1 Cu1 I1 103.58(4) . 2_756 ?
I1 Cu1 I1 119.361(9) . 2_756 ?
N1 Cu1 I2 103.30(4) . . ?
I1 Cu1 I2 110.499(9) . . ?
I1 Cu1 I2 110.438(8) 2_756 . ?
N1 Cu1 Cu1 122.79(4) . 2_756 ?
I1 Cu1 Cu1 59.958(8) . 2_756 ?
I1 Cu1 Cu1 59.403(8) 2_756 2_756 ?
I2 Cu1 Cu1 133.844(13) . 2_756 ?
Cu1 I1 Cu1 60.638(9) . 2_756 ?
C1 N1 S1 107.38(11) . . ?
C1 N1 Cu1 133.34(11) . . ?
S1 N1 Cu1 119.09(8) . . ?
N2 S1 N1 99.89(7) . . ?
C6 N2 S1 106.80(11) . . ?
N1 C1 C2 126.54(14) . . ?
N1 C1 C6 112.27(14) . . ?
C2 C1 C6 121.18(14) . . ?
C3 C2 C1 117.76(14) . . ?
C3 C2 H2A 121.1 . . ?
C1 C2 H2A 121.1 . . ?
C2 C3 C4 120.76(15) . . ?
C2 C3 C7 119.88(14) . . ?
C4 C3 C7 119.36(14) . . ?
C5 C4 C3 122.36(15) . . ?
C5 C4 H4A 118.8 . . ?
C3 C4 H4A 118.8 . . ?
C4 C5 C6 118.20(15) . . ?
C4 C5 H5A 120.9 . . ?
C6 C5 H5A 120.9 . . ?
N2 C6 C5 126.65(15) . . ?
N2 C6 C1 113.64(14) . . ?
C5 C6 C1 119.70(15) . . ?
C8 C7 C11 117.34(15) . . ?
C8 C7 C3 121.51(14) . . ?
C11 C7 C3 121.16(15) . . ?
C9 C8 C7 120.07(15) . . ?
C9 C8 H8A 120.0 . . ?
C7 C8 H8A 120.0 . . ?
N3 C9 C8 121.14(15) . . ?
N3 C9 H9A 119.4 . . ?
C8 C9 H9A 119.4 . . ?
C10 N3 C9 120.19(15) . . ?
C10 N3 C12 120.59(15) . . ?
C9 N3 C12 119.05(15) . . ?
N3 C10 C11 120.92(16) . . ?
N3 C10 H10A 119.5 . . ?
C11 C10 H10A 119.5 . . ?
C10 C11 C7 120.29(16) . . ?
C10 C11 H11A 119.9 . . ?
C7 C11 H11A 119.9 . . ?
N3 C12 H12A 109.5 . . ?
N3 C12 H12B 109.5 . . ?
H12A C12 H12B 109.5 . . ?
N3 C12 H12C 109.5 . . ?
H12A C12 H12C 109.5 . . ?
H12B C12 H12C 109.5 . . ?

loop_
_geom_bond_atom_site_label_1
_geom_bond_atom_site_label_2
_geom_bond_distance
_geom_bond_site_symmetry_2
_geom_bond_publ_flag
Cu1 N1 2.0678(13) . ?
Cu1 I1 2.6026(3) . ?
Cu1 I1 2.6173(3) 2_756 ?
Cu1 I2 2.6293(3) . ?
Cu1 Cu1 2.6351(4) 2_756 ?
N1 C1 1.347(2) . ?
N1 S1 1.6259(14) . ?
S1 N2 1.6222(15) . ?
N2 C6 1.345(2) . ?
C1 C2 1.415(2) . ?
C1 C6 1.436(2) . ?
C2 C3 1.377(2) . ?
C2 H2A 0.9500 . ?
C3 C4 1.438(2) . ?
C3 C7 1.474(2) . ?
C4 C5 1.360(2) . ?
C4 H4A 0.9500 . ?
C5 C6 1.417(2) . ?
C5 H5A 0.9500 . ?
C7 C8 1.400(2) . ?
C7 C11 1.403(2) . ?
C8 C9 1.374(2) . ?
C8 H8A 0.9500 . ?
C9 N3 1.351(2) . ?
C9 H9A 0.9500 . ?
N3 C10 1.348(2) . ?
N3 C12 1.474(2) . ?
C10 C11 1.373(2) . ?
C10 H10A 0.9500 . ?
C11 H11A 0.9500 . ?
C12 H12A 0.9800 . ?
C12 H12B 0.9800 . ?
C12 H12C 0.9800 . ?
